data_7048732
loop_
_publ_author_name
'Wang, Yu-Xia'
'Xu, Qiutong'
'Ren, Peng'
'Shi, Wei'
'Cheng, Peng'

_publ_section_title
;
 Solvent-induced formation of two gadolinium clusters demonstrating strong
 magnetocaloric effects and ferroelectric properties.
;
_journal_issue 6
_journal_name_full 'Dalton transactions (Cambridge, England : 2003)'
_journal_page_first 2228
_journal_page_last 2233
_journal_paper_doi 10.1039/c8dt04267e
_journal_volume 48
_journal_year 2019
_chemical_formula_moiety 'C20 H43 Gd3 N8 O20, C2 H6 O'
_chemical_formula_sum 'C22 H49 Gd3 N8 O21'
_chemical_formula_weight 1230.42
_space_group_crystal_system orthorhombic
_space_group_IT_number 33
_space_group_name_Hall 'P 2c -2n'
_space_group_name_H-M_alt 'P n a 21'
_symmetry_space_group_name_Hall 'P 2c -2n'
_symmetry_space_group_name_H-M 'P n a 21'
_atom_sites_solution_hydrogens mixed
_atom_sites_solution_primary direct
_audit_creation_date 2018-11-29
_audit_creation_method
;
Olex2 1.2
(compiled 2018.05.29 svn.r3508 for OlexSys, GUI svn.r5506)
;
_audit_update_record
;
2018-12-20 deposited with the CCDC.
2018-12-26 downloaded from the CCDC.
;
_cell_angle_alpha 90
_cell_angle_beta 90
_cell_angle_gamma 90
_cell_formula_units_Z 4
_cell_length_a 28.3822(6)
_cell_length_b 14.9641(3)
_cell_length_c 9.0770(2)
_cell_measurement_reflns_used 4683
_cell_measurement_temperature 293.00(14)
_cell_measurement_theta_max 29.1449
_cell_measurement_theta_min 2.5419
_cell_volume 3855.13(14)
_computing_cell_refinement
;
CrysAlisPro, Agilent Technologies,
Version 1.171.35.19 (release 27-10-2011 CrysAlis171 .NET)
(compiled Oct 27 2011,15:02:11)
;
_computing_data_collection
;
CrysAlisPro, Agilent Technologies,
Version 1.171.35.19 (release 27-10-2011 CrysAlis171 .NET)
(compiled Oct 27 2011,15:02:11)
;
_computing_data_reduction
;
CrysAlisPro, Agilent Technologies,
Version 1.171.35.19 (release 27-10-2011 CrysAlis171 .NET)
(compiled Oct 27 2011,15:02:11)
;
_computing_molecular_graphics 'Olex2 (Dolomanov et al., 2009)'
_computing_publication_material 'Olex2 (Dolomanov et al., 2009)'
_computing_structure_refinement 'ShelXL (Sheldrick, 2015)'
_computing_structure_solution 'XS (Sheldrick, 2008)'
_diffrn_ambient_temperature 293.00(14)
_diffrn_detector_area_resol_mean 16.2116
_diffrn_measured_fraction_theta_full 0.996
_diffrn_measured_fraction_theta_max 0.996
_diffrn_measurement_details
;
#__ type_ start__ end____ width___ exp.time_
  1 omega   12.00   59.00   1.0000   20.0000
omega____ theta____ kappa____ phi______ frames
    -       18.1935  -99.0000  -90.0000 47

#__ type_ start__ end____ width___ exp.time_
  2 omega   56.00   86.00   1.0000   20.0000
omega____ theta____ kappa____ phi______ frames
    -       18.1935   57.0000  -60.0000 30

#__ type_ start__ end____ width___ exp.time_
  3 omega  -80.00  -10.00   1.0000   20.0000
omega____ theta____ kappa____ phi______ frames
    -      -18.8185  -57.0000   30.0000 70
;
_diffrn_measurement_device_type 'SuperNova, Single source at offset), Eos'
_diffrn_measurement_method '\w scans'
_diffrn_orient_matrix_UB_11 0.0031889000
_diffrn_orient_matrix_UB_12 -0.0219946000
_diffrn_orient_matrix_UB_13 0.0684857000
_diffrn_orient_matrix_UB_21 0.0013099000
_diffrn_orient_matrix_UB_22 0.0419944000
_diffrn_orient_matrix_UB_23 0.0360183000
_diffrn_orient_matrix_UB_31 -0.0247543000
_diffrn_orient_matrix_UB_32 -0.0006133000
_diffrn_orient_matrix_UB_33 0.0107294000
_diffrn_radiation_monochromator mirror
_diffrn_radiation_type MoK\a
_diffrn_radiation_wavelength 0.71073
_diffrn_reflns_av_R_equivalents 0.0409
_diffrn_reflns_av_unetI/netI 0.0677
_diffrn_reflns_Laue_measured_fraction_full 0.996
_diffrn_reflns_Laue_measured_fraction_max 0.996
_diffrn_reflns_limit_h_max 32
_diffrn_reflns_limit_h_min -33
_diffrn_reflns_limit_k_max 17
_diffrn_reflns_limit_k_min -17
_diffrn_reflns_limit_l_max 7
_diffrn_reflns_limit_l_min -10
_diffrn_reflns_number 9519
_diffrn_reflns_point_group_measured_fraction_full 0.727
_diffrn_reflns_point_group_measured_fraction_max 0.727
_diffrn_reflns_theta_full 25.008
_diffrn_reflns_theta_max 25.008
_diffrn_reflns_theta_min 2.547
_diffrn_source 'SuperNova (Mo) X-ray Source'
_exptl_absorpt_coefficient_mu 5.190
_exptl_absorpt_correction_T_max 1.00000
_exptl_absorpt_correction_T_min 0.70093
_exptl_absorpt_correction_type multi-scan
_exptl_absorpt_process_details
;
CrysAlisPro, Agilent Technologies,
Version 1.171.35.19 (release 27-10-2011 CrysAlis171 .NET)
(compiled Oct 27 2011,15:02:11)
Empirical absorption correction using spherical harmonics,
 implemented in SCALE3 ABSPACK scaling algorithm.
;
_exptl_crystal_colour 'clear light white'
_exptl_crystal_colour_lustre clear
_exptl_crystal_colour_modifier light
_exptl_crystal_colour_primary white
_exptl_crystal_density_diffrn 2.120
_exptl_crystal_description block
_exptl_crystal_F_000 2376
_exptl_crystal_size_max 0.13
_exptl_crystal_size_mid 0.13
_exptl_crystal_size_min 0.01
_refine_diff_density_max 0.661
_refine_diff_density_min -0.721
_refine_diff_density_rms 0.137
_refine_ls_abs_structure_details
;
 Classical Flack method preferred over Parsons because s.u. lower.
;
_refine_ls_abs_structure_Flack -0.037(15)
_refine_ls_extinction_method none
_refine_ls_goodness_of_fit_ref 0.976
_refine_ls_hydrogen_treatment mixed
_refine_ls_matrix_type full
_refine_ls_number_parameters 528
_refine_ls_number_reflns 4935
_refine_ls_number_restraints 120
_refine_ls_restrained_S_all 0.966
_refine_ls_R_factor_all 0.0441
_refine_ls_R_factor_gt 0.0357
_refine_ls_shift/su_max 0.001
_refine_ls_shift/su_mean 0.000
_refine_ls_structure_factor_coef Fsqd
_refine_ls_weighting_details 'w=1/[\s^2^(Fo^2^)+(0.0026P)^2^] where P=(Fo^2^+2Fc^2^)/3'
_refine_ls_weighting_scheme calc
_refine_ls_wR_factor_gt 0.0458
_refine_ls_wR_factor_ref 0.0486
_reflns_Friedel_coverage 0.365
_reflns_Friedel_fraction_full 0.418
_reflns_Friedel_fraction_max 0.418
_reflns_number_gt 4367
_reflns_number_total 4935
_reflns_threshold_expression 'I > 2\s(I)'
_cod_data_source_file c8dt04267e2.cif
_cod_data_source_block 2-293K
_cod_depositor_comments 'Adding full bibliography for 7048730--7048734.cif.'
_cod_original_cell_volume 3855.15(16)
_cod_database_code 7048732
_shelx_shelxl_version_number 2016/6
_chemical_oxdiff_formula C12Sm1
_chemical_oxdiff_usercomment GD-120K
_shelx_space_group_comment
;
The symmetry employed for this shelxl refinement is uniquely defined
by the following loop, which should always be used as a source of
symmetry information in preference to the above space-group names.
They are only intended as comments.
;
_shelx_estimated_absorpt_t_max 0.950
_shelx_estimated_absorpt_t_min 0.552
_reflns_odcompleteness_completeness 99.82
_reflns_odcompleteness_iscentric 1
_reflns_odcompleteness_theta 26.32
_olex2_refinement_description
;
1. Fixed Uiso
 At 1.2 times of:
  All C(H,H) groups
 At 1.5 times of:
  All C(H,H,H) groups, All O(H) groups
2. Restrained distances
 O8-H8
 0.85 with sigma of 0.01
 O6-H6
 0.85 with sigma of 0.01
 O5-H5
 0.85 with sigma of 0.01
 C2AA-C1AA = C3AA-C0AA
 1.54 with sigma of 0.01
 C11-H8
 1.923651 with sigma of 0.02
 C10-H6
 1.899884 with sigma of 0.02
 C4-H5
 1.88822 with sigma of 0.02
 C2AA-C1AA \\sim C1AA-C0AA
 with sigma of 0.01
 C3AA-C0AA \\sim C2AA-C1AA
 with sigma of 0.01
 O3AA-C2AA \\sim O0AA-C3AA
 with sigma of 0.01
 O3AA-C1AA \\sim O0AA-C0AA
 with sigma of 0.01
3. Uiso/Uaniso restraints and constraints
O0AA \\sim C3AA \\sim C0AA \\sim O3AA \\sim C2AA \\sim C1AA: within 2A with
sigma of 0.01 and sigma for terminal atoms of 0.02
Uanis(O0AA) \\sim Ueq, Uanis(O3AA) \\sim Ueq, Uanis(C3AA) \\sim Ueq,
Uanis(C2AA) \\sim Ueq, Uanis(C0AA) \\sim Ueq, Uanis(C1AA) \\sim Ueq: with sigma
of 0.01 and sigma for terminal atoms of 0.02
4. Others
 Sof(C0AA)=Sof(H0AA)=Sof(H0AB)=Sof(H0AC)=Sof(O0AA)=Sof(H0AD)=Sof(C3AA)=
 Sof(H3AB)=Sof(H3AC)=1-FVAR(1)
 Sof(C1AA)=Sof(H1AA)=Sof(H1AB)=Sof(H1AC)=Sof(O3AA)=Sof(H3AA)=Sof(C2AA)=
 Sof(H2AA)=Sof(H2AB)=FVAR(1)
5.a Secondary CH2 refined with riding coordinates:
 C1(H1A,H1B), C2(H2A,H2B), C3(H3A,H3B), C4(H4A,H4B), C5(H5A,H5B), C6(H6A,H6B),
 C7(H7A,H7B), C8(H8A,H8B), C9(H9A,H9B), C10(H10A,H10B), C11(H11A,H11B),
 C12(H12A,H12B), C13(H13A,H13B), C14(H14A,H14B), C15(H15A,H15B), C16(H16A,H16B),
  C17(H17A,H17B), C18(H18A,H18B), C19(H19A,H19B), C20(H20A,H20B), C2AA(H2AA,
 H2AB), C3AA(H3AB,H3AC)
5.b Idealised Me refined as rotating group:
 C1AA(H1AA,H1AB,H1AC), C0AA(H0AA,H0AB,H0AC)
5.c Idealised tetrahedral OH refined as rotating group:
 O3AA(H3AA), O0AA(H0AD)
;
_olex2_submission_special_instructions 'No special instructions were received'

loop_
_space_group_symop_operation_xyz
'x, y, z'
'-x, -y, z+1/2'
'-x+1/2, y+1/2, z+1/2'
'x+1/2, -y+1/2, z'

loop_
_atom_site_label
_atom_site_type_symbol
_atom_site_fract_x
_atom_site_fract_y
_atom_site_fract_z
_atom_site_U_iso_or_equiv
_atom_site_adp_type
_atom_site_occupancy
_atom_site_site_symmetry_order
_atom_site_calc_flag
_atom_site_refinement_flags_posn
_atom_site_refinement_flags_adp
_atom_site_refinement_flags_occupancy
_atom_site_disorder_assembly
_atom_site_disorder_group
Gd1 Gd 0.78359(2) 0.69620(4) 0.91859(7) 0.02471(14) Uani 1 1 d . . . . .
Gd2 Gd 0.86581(2) 0.54581(4) 0.76365(8) 0.02991(16) Uani 1 1 d . . . . .
Gd3 Gd 0.91757(2) 0.75388(4) 0.86647(8) 0.02606(14) Uani 1 1 d . . . . .
C1 C 0.7478(3) 0.5069(7) 0.7828(17) 0.041(4) Uani 1 1 d . . . . .
H1A H 0.739724 0.484618 0.880005 0.049 Uiso 1 1 calc R . . . .
H1B H 0.754060 0.456041 0.719454 0.049 Uiso 1 1 calc R . . . .
C2 C 0.7076(4) 0.5603(8) 0.7219(15) 0.046(4) Uani 1 1 d . . . . .
H2A H 0.713882 0.574346 0.619457 0.055 Uiso 1 1 calc R . . . .
H2B H 0.679036 0.524869 0.726010 0.055 Uiso 1 1 calc R . . . .
C3 C 0.6694(4) 0.6268(8) 0.9302(18) 0.058(4) Uani 1 1 d . . . . .
H3A H 0.681847 0.576811 0.985996 0.070 Uiso 1 1 calc R . . . .
H3B H 0.638620 0.609599 0.893278 0.070 Uiso 1 1 calc R . . . .
C4 C 0.6637(4) 0.7066(9) 1.0329(17) 0.056(4) Uani 1 1 d D . . . .
H4A H 0.639188 0.746086 0.996564 0.067 Uiso 1 1 calc R . . . .
H4B H 0.655016 0.686620 1.130811 0.067 Uiso 1 1 calc R . . . .
C5 C 0.6819(4) 0.7172(8) 0.7100(14) 0.042(4) Uani 1 1 d . . . . .
H5A H 0.668961 0.764130 0.771589 0.050 Uiso 1 1 calc R . . . .
H5B H 0.656701 0.694046 0.648846 0.050 Uiso 1 1 calc R . . . .
C6 C 0.7198(4) 0.7558(8) 0.6131(14) 0.037(3) Uani 1 1 d . . . . .
H6A H 0.731479 0.709169 0.548439 0.044 Uiso 1 1 calc R . . . .
H6B H 0.706096 0.802072 0.551857 0.044 Uiso 1 1 calc R . . . .
C7 C 0.7997(4) 0.8055(8) 0.5926(13) 0.032(3) Uani 1 1 d . . . . .
H7A H 0.817107 0.858818 0.619661 0.038 Uiso 1 1 calc R . . . .
H7B H 0.787378 0.814386 0.493977 0.038 Uiso 1 1 calc R . . . .
C8 C 0.8330(4) 0.7267(8) 0.5912(13) 0.033(3) Uani 1 1 d . . . . .
H8A H 0.817570 0.675630 0.546583 0.040 Uiso 1 1 calc R . . . .
H8B H 0.860580 0.741155 0.532718 0.040 Uiso 1 1 calc R . . . .
C9 C 0.7465(4) 0.8814(7) 0.7606(16) 0.039(3) Uani 1 1 d . . . . .
H9A H 0.717065 0.874579 0.813917 0.046 Uiso 1 1 calc R . . . .
H9B H 0.741347 0.924366 0.682179 0.046 Uiso 1 1 calc R . . . .
C10 C 0.7834(4) 0.9165(7) 0.8632(14) 0.040(3) Uani 1 1 d D . . . .
H10A H 0.810161 0.937664 0.806726 0.048 Uiso 1 1 calc R . . . .
H10B H 0.770755 0.966593 0.918428 0.048 Uiso 1 1 calc R . . . .
C11 C 1.0272(4) 0.8651(8) 0.8572(17) 0.053(4) Uani 1 1 d D . . . .
H11A H 1.045660 0.879611 0.943887 0.064 Uiso 1 1 calc R . . . .
H11B H 1.035967 0.905617 0.778389 0.064 Uiso 1 1 calc R . . . .
C12 C 1.0357(4) 0.7698(9) 0.8116(16) 0.052(5) Uani 1 1 d . . . . .
H12A H 1.027648 0.763035 0.708368 0.063 Uiso 1 1 calc R . . . .
H12B H 1.068867 0.756052 0.822813 0.063 Uiso 1 1 calc R . . . .
C13 C 0.9805(4) 0.5975(9) 0.7102(14) 0.044(4) Uani 1 1 d . . . . .
H13A H 0.990248 0.634189 0.627544 0.052 Uiso 1 1 calc R . . . .
H13B H 0.981870 0.535283 0.680278 0.052 Uiso 1 1 calc R . . . .
C14 C 1.0130(4) 0.6133(8) 0.8413(16) 0.052(4) Uani 1 1 d . . . . .
H14A H 1.006003 0.570059 0.917872 0.062 Uiso 1 1 calc R . . . .
H14B H 1.045452 0.604650 0.810952 0.062 Uiso 1 1 calc R . . . .
C15 C 1.0210(4) 0.7066(9) 1.0565(16) 0.051(4) Uani 1 1 d . . . . .
H15A H 1.028740 0.767596 1.083586 0.061 Uiso 1 1 calc R . . . .
H15B H 1.049102 0.670668 1.069311 0.061 Uiso 1 1 calc R . . . .
C16 C 0.9832(4) 0.6725(10) 1.1589(15) 0.051(4) Uani 1 1 d . . . . .
H16A H 0.978530 0.609158 1.141595 0.061 Uiso 1 1 calc R . . . .
H16B H 0.993547 0.679971 1.259948 0.061 Uiso 1 1 calc R . . . .
C17 C 0.9003(4) 0.6650(8) 1.2111(13) 0.037(3) Uani 1 1 d . . . . .
H17A H 0.912890 0.635619 1.297760 0.045 Uiso 1 1 calc R . . . .
H17B H 0.875051 0.704376 1.242381 0.045 Uiso 1 1 calc R . . . .
C18 C 0.8813(4) 0.5969(9) 1.1082(14) 0.042(4) Uani 1 1 d . . . . .
H18A H 0.905975 0.554978 1.082087 0.051 Uiso 1 1 calc R . . . .
H18B H 0.856168 0.563879 1.156065 0.051 Uiso 1 1 calc R . . . .
C19 C 0.9387(5) 0.8091(9) 1.2120(15) 0.049(4) Uani 1 1 d . . . . .
H19A H 0.965912 0.842448 1.178493 0.058 Uiso 1 1 calc R . . . .
H19B H 0.941504 0.801140 1.317713 0.058 Uiso 1 1 calc R . . . .
C20 C 0.8939(4) 0.8630(9) 1.1788(14) 0.051(4) Uani 1 1 d . . . . .
H20A H 0.868223 0.842278 1.240615 0.061 Uiso 1 1 calc R . . . .
H20B H 0.899254 0.925728 1.200010 0.061 Uiso 1 1 calc R . . . .
H5 H 0.7025(14) 0.8080(19) 1.054(16) 0.076 Uiso 1 1 d DR . . . .
H6 H 0.8261(19) 0.859(5) 0.996(11) 0.076 Uiso 1 1 d DR . . . .
H8 H 0.9685(17) 0.9251(18) 0.904(16) 0.076 Uiso 1 1 d DR . . . .
N1 N 0.7600(3) 0.7941(6) 0.6953(11) 0.027(3) Uani 1 1 d . . . . .
N2 N 0.7005(3) 0.6442(6) 0.8051(12) 0.038(3) Uani 1 1 d . . . . .
N3 N 1.0072(3) 0.7047(6) 0.9009(14) 0.039(3) Uani 1 1 d . . . . .
N4 N 0.9384(3) 0.7190(7) 1.1389(11) 0.035(3) Uani 1 1 d . . . . .
N5 N 0.8942(4) 0.3834(8) 0.9079(19) 0.069(4) Uani 1 1 d . . . . .
N6 N 0.8637(4) 0.4524(8) 0.4794(13) 0.043(3) Uani 1 1 d . . . . .
N7 N 0.7713(4) 0.6373(8) 1.2250(14) 0.044(3) Uani 1 1 d . . . . .
N8 N 0.9243(4) 0.8789(8) 0.6101(13) 0.043(3) Uani 1 1 d . . . . .
O1 O 0.8634(2) 0.6391(4) 0.9765(8) 0.0230(19) Uani 1 1 d . . . . .
O2 O 0.8472(2) 0.7048(4) 0.7386(9) 0.0249(19) Uani 1 1 d . . . . .
O3 O 0.7880(2) 0.5616(5) 0.7915(9) 0.034(2) Uani 1 1 d . . . . .
O4 O 0.9346(3) 0.6198(5) 0.7526(11) 0.042(2) Uani 1 1 d . . . . .
O5 O 0.7085(3) 0.7533(6) 1.0374(11) 0.042(2) Uani 1 1 d D . . . .
O6 O 0.7985(3) 0.8475(5) 0.9640(9) 0.034(2) Uani 1 1 d D . . . .
O7 O 0.8817(2) 0.8524(5) 1.0285(9) 0.031(2) Uani 1 1 d . . . . .
O8 O 0.9776(2) 0.8722(5) 0.8886(12) 0.044(3) Uani 1 1 d D . . . .
O9 O 0.9220(3) 0.4262(6) 0.8301(13) 0.077(4) Uani 1 1 d . . . . .
O10 O 0.8541(3) 0.4166(6) 0.9280(12) 0.062(3) Uani 1 1 d . . . . .
O11 O 0.9044(4) 0.3148(8) 0.9760(16) 0.125(6) Uani 1 1 d . . . . .
O12 O 0.8855(3) 0.5246(6) 0.5025(10) 0.056(3) Uani 1 1 d . . . . .
O13 O 0.8391(3) 0.4250(6) 0.5884(11) 0.059(3) Uani 1 1 d . . . . .
O14 O 0.8659(3) 0.4126(7) 0.3630(12) 0.059(3) Uani 1 1 d . . . . .
O15 O 0.7913(3) 0.7110(5) 1.1996(10) 0.041(2) Uani 1 1 d . . . . .
O16 O 0.7607(3) 0.5889(6) 1.1099(10) 0.042(2) Uani 1 1 d . . . . .
O17 O 0.7634(4) 0.6125(7) 1.3481(12) 0.101(5) Uani 1 1 d . . . . .
O18 O 0.8956(3) 0.8897(6) 0.7137(10) 0.042(3) Uani 1 1 d . . . . .
O19 O 0.9461(3) 0.8054(6) 0.6075(10) 0.050(3) Uani 1 1 d . . . . .
O20 O 0.9320(3) 0.9378(7) 0.5199(11) 0.066(3) Uani 1 1 d . . . . .
C1AA C 0.8973(10) 1.087(3) 0.870(5) 0.095(8) Uani 0.50(2) 1 d D U P A 4
H1AA H 0.900293 1.087813 0.764850 0.143 Uiso 0.50(2) 1 calc GR . P A 4
H1AB H 0.872855 1.127563 0.899658 0.143 Uiso 0.50(2) 1 calc GR . P A 4
H1AC H 0.889451 1.027653 0.902118 0.143 Uiso 0.50(2) 1 calc GR . P A 4
C0AA C 0.9016(12) 1.086(3) 0.966(4) 0.094(7) Uani 0.50(2) 1 d D U P A 3
H0AA H 0.871359 1.105594 0.931255 0.141 Uiso 0.50(2) 1 calc GR . P A 3
H0AB H 0.910130 1.120250 1.051867 0.141 Uiso 0.50(2) 1 calc GR . P A 3
H0AC H 0.900313 1.024030 0.990844 0.141 Uiso 0.50(2) 1 calc GR . P A 3
O3AA O 0.9651(9) 1.0349(17) 0.989(4) 0.090(7) Uani 0.50(2) 1 d D U P A 4
H3AA H 0.992636 1.044369 1.011316 0.135 Uiso 0.50(2) 1 calc GR . P A 4
C2AA C 0.9440(10) 1.1155(18) 0.940(5) 0.086(6) Uani 0.50(2) 1 d D U P A 4
H2AA H 0.963919 1.145500 0.868784 0.103 Uiso 0.50(2) 1 calc R . P A 4
H2AB H 0.938603 1.155544 1.022660 0.103 Uiso 0.50(2) 1 calc R . P A 4
O0AA O 0.9780(8) 1.0504(16) 0.894(4) 0.082(7) Uani 0.50(2) 1 d D U P A 3
H0AD H 0.988508 1.072554 0.970075 0.122 Uiso 0.50(2) 1 calc GR . P A 3
C3AA C 0.9386(12) 1.101(2) 0.845(4) 0.089(6) Uani 0.50(2) 1 d D U P A 3
H3AB H 0.927365 1.079391 0.750606 0.106 Uiso 0.50(2) 1 calc R . P A 3
H3AC H 0.946617 1.163828 0.835923 0.106 Uiso 0.50(2) 1 calc R . P A 3

loop_
_atom_site_aniso_label
_atom_site_aniso_U_11
_atom_site_aniso_U_22
_atom_site_aniso_U_33
_atom_site_aniso_U_23
_atom_site_aniso_U_13
_atom_site_aniso_U_12
Gd1 0.0239(3) 0.0215(3) 0.0287(4) -0.0019(3) 0.0010(3) 0.0010(3)
Gd2 0.0259(3) 0.0223(3) 0.0416(4) -0.0058(3) 0.0022(3) 0.0013(3)
Gd3 0.0229(3) 0.0245(3) 0.0308(3) -0.0022(3) -0.0014(3) 0.0002(3)
C1 0.028(7) 0.035(7) 0.059(11) -0.025(7) 0.001(7) -0.009(6)
C2 0.045(8) 0.041(8) 0.051(11) -0.013(7) 0.005(7) -0.007(7)
C3 0.032(8) 0.052(10) 0.090(14) -0.004(10) 0.006(10) 0.000(7)
C4 0.047(9) 0.056(10) 0.064(12) 0.009(9) 0.012(8) -0.002(8)
C5 0.030(7) 0.043(9) 0.052(11) -0.001(7) -0.019(7) -0.003(7)
C6 0.031(7) 0.035(8) 0.044(10) -0.001(7) -0.018(7) 0.008(6)
C7 0.036(7) 0.042(8) 0.017(8) 0.006(7) -0.009(6) -0.005(6)
C8 0.034(7) 0.042(8) 0.023(8) 0.001(6) -0.008(6) 0.011(6)
C9 0.041(7) 0.031(7) 0.043(9) 0.009(8) -0.010(8) 0.008(6)
C10 0.051(8) 0.018(6) 0.050(10) -0.002(7) 0.001(8) 0.009(6)
C11 0.049(9) 0.041(8) 0.069(12) -0.001(9) 0.000(8) -0.011(7)
C12 0.024(7) 0.073(11) 0.060(12) -0.007(9) 0.004(7) -0.002(7)
C13 0.034(8) 0.046(9) 0.051(11) -0.003(7) 0.014(7) 0.002(7)
C14 0.032(8) 0.048(9) 0.074(12) -0.010(9) -0.002(8) 0.016(7)
C15 0.032(8) 0.054(10) 0.066(12) -0.013(9) -0.019(8) 0.010(7)
C16 0.031(8) 0.072(11) 0.050(11) 0.007(8) -0.008(7) 0.010(8)
C17 0.041(8) 0.050(9) 0.021(8) 0.014(7) -0.008(6) -0.020(7)
C18 0.040(8) 0.063(10) 0.023(9) 0.012(8) 0.002(7) -0.002(7)
C19 0.052(9) 0.058(10) 0.036(10) -0.007(8) -0.008(7) -0.006(8)
C20 0.038(9) 0.059(10) 0.055(11) -0.020(8) -0.016(7) 0.009(7)
N1 0.028(6) 0.023(6) 0.031(7) 0.002(5) -0.008(5) 0.004(5)
N2 0.028(6) 0.030(6) 0.056(9) -0.010(6) 0.010(5) 0.002(5)
N3 0.026(5) 0.034(6) 0.058(9) -0.006(6) -0.006(6) -0.003(5)
N4 0.033(6) 0.046(7) 0.025(7) -0.005(5) -0.004(5) -0.002(5)
N5 0.069(9) 0.036(8) 0.100(13) 0.007(9) 0.007(10) 0.022(7)
N6 0.041(7) 0.053(8) 0.035(8) -0.016(7) 0.005(6) -0.005(6)
N7 0.047(7) 0.043(7) 0.043(9) 0.004(7) 0.010(6) -0.010(6)
N8 0.048(8) 0.055(9) 0.027(8) -0.003(7) -0.006(6) -0.011(7)
O1 0.023(4) 0.023(4) 0.023(5) 0.008(4) -0.001(4) 0.000(3)
O2 0.024(4) 0.019(4) 0.032(5) -0.003(4) 0.001(4) 0.001(3)
O3 0.028(4) 0.032(5) 0.043(6) -0.008(4) 0.000(4) -0.007(4)
O4 0.028(4) 0.033(5) 0.066(7) -0.017(5) 0.011(5) -0.001(4)
O5 0.031(5) 0.043(6) 0.052(7) -0.011(6) 0.011(5) -0.002(4)
O6 0.041(5) 0.025(5) 0.037(6) 0.001(4) -0.007(4) -0.007(4)
O7 0.029(5) 0.032(5) 0.031(6) -0.014(4) -0.011(4) 0.008(4)
O8 0.029(4) 0.036(5) 0.066(8) -0.013(6) -0.002(5) -0.003(4)
O9 0.056(7) 0.048(6) 0.127(13) 0.032(7) 0.024(7) 0.009(5)
O10 0.063(6) 0.033(6) 0.091(9) 0.023(6) 0.014(7) -0.002(5)
O11 0.116(10) 0.070(9) 0.189(18) 0.063(9) 0.022(10) 0.037(8)
O12 0.083(7) 0.043(6) 0.042(7) -0.016(5) 0.010(6) -0.024(5)
O13 0.073(7) 0.059(7) 0.045(7) -0.026(6) 0.014(6) -0.018(6)
O14 0.041(5) 0.087(8) 0.051(7) -0.030(6) 0.011(6) -0.016(5)
O15 0.045(6) 0.031(5) 0.046(7) -0.003(5) 0.010(5) -0.006(4)
O16 0.055(6) 0.040(6) 0.031(6) -0.003(5) -0.003(5) -0.012(5)
O17 0.194(13) 0.071(8) 0.038(8) 0.000(7) 0.023(9) -0.068(8)
O18 0.029(5) 0.046(6) 0.050(8) 0.006(5) -0.001(5) -0.010(4)
O19 0.058(7) 0.041(6) 0.050(8) -0.002(5) 0.004(5) -0.001(5)
O20 0.084(8) 0.063(7) 0.051(8) 0.018(6) 0.015(6) -0.015(6)
C1AA 0.098(12) 0.089(12) 0.099(14) -0.011(13) 0.007(13) -0.002(12)
C0AA 0.100(12) 0.085(11) 0.098(13) -0.024(12) 0.006(12) -0.005(11)
O3AA 0.101(11) 0.073(10) 0.096(12) -0.026(10) -0.014(11) 0.002(9)
C2AA 0.090(9) 0.075(9) 0.093(10) -0.013(8) -0.001(8) 0.004(8)
O0AA 0.079(11) 0.057(10) 0.109(13) -0.022(11) 0.003(11) -0.014(9)
C3AA 0.090(9) 0.078(9) 0.098(10) -0.009(8) -0.001(8) -0.001(8)

loop_
_atom_type_symbol
_atom_type_description
_atom_type_scat_dispersion_real
_atom_type_scat_dispersion_imag
_atom_type_scat_source
C C 0.0033 0.0016 'International Tables Vol C Tables 4.2.6.8 and 6.1.1.4'
H H 0.0000 0.0000 'International Tables Vol C Tables 4.2.6.8 and 6.1.1.4'
Gd Gd -0.1653 3.9035 'International Tables Vol C Tables 4.2.6.8 and 6.1.1.4'
N N 0.0061 0.0033 'International Tables Vol C Tables 4.2.6.8 and 6.1.1.4'
O O 0.0106 0.0060 'International Tables Vol C Tables 4.2.6.8 and 6.1.1.4'

loop_
_geom_angle_atom_site_label_1
_geom_angle_atom_site_label_2
_geom_angle_atom_site_label_3
_geom_angle
Gd2 Gd1 Gd3 56.821(15)
N1 Gd1 Gd2 102.7(2)
N1 Gd1 Gd3 91.8(2)
N1 Gd1 N2 68.7(3)
N1 Gd1 N7 151.6(3)
N2 Gd1 Gd2 104.0(2)
N2 Gd1 Gd3 150.1(2)
N2 Gd1 N7 99.9(3)
N7 Gd1 Gd2 105.3(2)
N7 Gd1 Gd3 107.1(2)
O1 Gd1 Gd2 42.36(17)
O1 Gd1 Gd3 38.38(16)
O1 Gd1 N1 126.7(3)
O1 Gd1 N2 141.6(3)
O1 Gd1 N7 78.7(3)
O1 Gd1 O5 142.6(3)
O1 Gd1 O15 75.0(2)
O2 Gd1 Gd2 43.78(15)
O2 Gd1 Gd3 36.01(17)
O2 Gd1 N1 68.7(3)
O2 Gd1 N2 114.1(3)
O2 Gd1 N7 137.6(3)
O2 Gd1 O1 58.9(2)
O2 Gd1 O5 152.8(3)
O2 Gd1 O15 126.7(2)
O2 Gd1 O16 134.8(3)
O3 Gd1 Gd2 38.29(16)
O3 Gd1 Gd3 94.50(17)
O3 Gd1 N1 96.7(3)
O3 Gd1 N2 66.8(3)
O3 Gd1 N7 102.5(3)
O3 Gd1 O1 76.0(2)
O3 Gd1 O2 70.9(2)
O3 Gd1 O5 123.2(3)
O3 Gd1 O6 156.4(3)
O3 Gd1 O15 124.2(3)
O3 Gd1 O16 78.4(3)
O5 Gd1 Gd2 159.80(19)
O5 Gd1 Gd3 142.23(19)
O5 Gd1 N1 85.7(3)
O5 Gd1 N2 61.5(3)
O5 Gd1 N7 66.4(3)
O5 Gd1 O15 67.7(3)
O6 Gd1 Gd2 124.5(2)
O6 Gd1 Gd3 68.51(19)
O6 Gd1 N1 68.7(3)
O6 Gd1 N2 120.4(3)
O6 Gd1 N7 98.3(3)
O6 Gd1 O1 97.5(2)
O6 Gd1 O2 86.2(3)
O6 Gd1 O5 75.6(3)
O6 Gd1 O15 74.1(3)
O6 Gd1 O16 123.8(3)
O15 Gd1 Gd2 113.17(18)
O15 Gd1 Gd3 91.02(18)
O15 Gd1 N1 138.6(3)
O15 Gd1 N2 118.7(3)
O15 Gd1 N7 25.4(3)
O16 Gd1 Gd2 92.3(2)
O16 Gd1 Gd3 119.0(2)
O16 Gd1 N1 148.9(3)
O16 Gd1 N2 81.4(3)
O16 Gd1 N7 26.1(3)
O16 Gd1 O1 82.3(3)
O16 Gd1 O5 72.4(3)
O16 Gd1 O15 51.4(3)
Gd1 Gd2 Gd3 67.163(16)
N5 Gd2 Gd1 122.8(3)
N5 Gd2 Gd3 120.2(3)
N5 Gd2 N6 90.2(4)
N6 Gd2 Gd1 129.7(2)
N6 Gd2 Gd3 130.9(2)
O1 Gd2 Gd1 44.40(16)
O1 Gd2 Gd3 44.67(16)
O1 Gd2 N5 97.7(4)
O1 Gd2 N6 172.0(3)
O1 Gd2 O2 60.0(2)
O1 Gd2 O9 104.2(3)
O1 Gd2 O10 88.0(3)
O1 Gd2 O12 149.8(3)
O1 Gd2 O13 157.1(3)
O2 Gd2 Gd1 43.56(17)
O2 Gd2 Gd3 42.69(16)
O2 Gd2 N5 157.6(4)
O2 Gd2 N6 112.1(3)
O2 Gd2 O9 150.0(3)
O2 Gd2 O10 142.2(3)
O2 Gd2 O12 94.9(3)
O2 Gd2 O13 124.9(3)
O3 Gd2 Gd1 40.13(19)
O3 Gd2 Gd3 106.56(19)
O3 Gd2 N5 108.4(3)
O3 Gd2 N6 97.4(3)
O3 Gd2 O1 79.5(3)
O3 Gd2 O2 72.2(2)
O3 Gd2 O4 144.3(3)
O3 Gd2 O9 133.3(3)
O3 Gd2 O10 83.2(3)
O3 Gd2 O12 110.3(3)
O3 Gd2 O13 81.4(3)
O4 Gd2 Gd1 106.14(19)
O4 Gd2 Gd3 39.08(19)
O4 Gd2 N5 101.1(3)
O4 Gd2 N6 102.3(3)
O4 Gd2 O1 76.9(3)
O4 Gd2 O2 72.8(2)
O4 Gd2 O9 78.9(3)
O4 Gd2 O10 122.0(3)
O4 Gd2 O12 79.8(3)
O4 Gd2 O13 125.9(3)
O9 Gd2 Gd1 142.2(3)
O9 Gd2 Gd3 107.6(2)
O9 Gd2 N5 25.3(3)
O9 Gd2 N6 83.3(4)
O9 Gd2 O13 80.1(3)
O10 Gd2 Gd1 99.8(2)
O10 Gd2 Gd3 125.6(3)
O10 Gd2 N5 25.7(3)
O10 Gd2 N6 99.0(4)
O10 Gd2 O9 51.0(3)
O10 Gd2 O13 77.2(3)
O12 Gd2 Gd1 128.1(2)
O12 Gd2 Gd3 105.8(2)
O12 Gd2 N5 105.5(4)
O12 Gd2 N6 25.1(3)
O12 Gd2 O9 89.7(4)
O12 Gd2 O10 120.9(3)
O12 Gd2 O13 50.8(3)
O13 Gd2 Gd1 120.6(2)
O13 Gd2 Gd3 156.0(2)
O13 Gd2 N5 76.5(4)
O13 Gd2 N6 25.7(3)
Gd2 Gd3 Gd1 56.016(15)
N3 Gd3 Gd1 148.1(2)
N3 Gd3 Gd2 100.5(2)
N4 Gd3 Gd1 93.5(2)
N4 Gd3 Gd2 99.6(2)
N4 Gd3 N3 67.4(3)
N4 Gd3 O19 148.1(3)
O1 Gd3 Gd1 37.74(15)
O1 Gd3 Gd2 41.87(17)
O1 Gd3 N3 110.4(3)
O1 Gd3 N4 67.8(3)
O1 Gd3 O18 127.9(2)
O1 Gd3 O19 138.8(3)
O2 Gd3 Gd1 36.23(18)
O2 Gd3 Gd2 43.19(15)
O2 Gd3 N3 139.3(3)
O2 Gd3 N4 125.6(3)
O2 Gd3 O1 58.6(2)
O2 Gd3 O8 145.7(3)
O2 Gd3 O18 77.2(2)
O2 Gd3 O19 85.1(3)
O4 Gd3 Gd1 93.77(18)
O4 Gd3 Gd2 37.85(18)
O4 Gd3 N3 67.2(3)
O4 Gd3 N4 101.8(3)
O4 Gd3 O1 73.3(3)
O4 Gd3 O2 72.2(2)
O4 Gd3 O7 158.3(3)
O4 Gd3 O8 121.1(3)
O4 Gd3 O18 120.2(3)
O4 Gd3 O19 77.7(3)
O7 Gd3 Gd1 68.78(18)
O7 Gd3 Gd2 122.70(19)
O7 Gd3 N3 121.3(3)
O7 Gd3 N4 67.9(3)
O7 Gd3 O1 85.0(3)
O7 Gd3 O2 97.7(2)
O7 Gd3 O8 78.2(3)
O7 Gd3 O18 74.3(3)
O7 Gd3 O19 121.4(3)
O8 Gd3 Gd1 144.77(17)
O8 Gd3 Gd2 158.89(19)
O8 Gd3 N3 61.9(3)
O8 Gd3 N4 84.8(3)
O8 Gd3 O1 151.8(3)
O8 Gd3 O18 68.9(3)
O8 Gd3 O19 69.3(3)
O18 Gd3 Gd1 90.21(18)
O18 Gd3 Gd2 117.05(19)
O18 Gd3 N3 121.3(3)
O18 Gd3 N4 137.5(3)
O18 Gd3 O19 49.2(3)
O19 Gd3 Gd1 118.4(2)
O19 Gd3 Gd2 98.6(2)
O19 Gd3 N3 83.7(3)
O3 C1 C2 109.1(10)
N2 C2 C1 111.6(10)
N2 C3 C4 113.5(11)
O5 C4 C3 107.6(10)
N2 C5 C6 111.5(10)
N1 C6 C5 113.9(10)
N1 C7 C8 113.2(10)
O2 C8 C7 110.3(10)
N1 C9 C10 112.1(9)
O6 C10 C9 110.5(9)
O8 C11 C12 106.3(9)
N3 C12 C11 112.4(11)
O4 C13 C14 108.1(10)
N3 C14 C13 111.2(10)
N3 C15 C16 113.4(10)
N4 C16 C15 112.4(12)
C18 C17 N4 110.9(10)
O1 C18 C17 110.4(11)
N4 C19 C20 112.3(10)
O7 C20 C19 109.4(10)
C6 N1 Gd1 112.0(7)
C6 N1 C9 110.1(8)
C7 N1 Gd1 111.3(6)
C7 N1 C6 108.4(9)
C7 N1 C9 110.4(9)
C9 N1 Gd1 104.6(7)
C2 N2 Gd1 108.7(6)
C2 N2 C5 112.0(10)
C3 N2 Gd1 106.5(8)
C3 N2 C2 109.1(10)
C3 N2 C5 111.6(9)
C5 N2 Gd1 108.7(7)
C12 N3 Gd3 105.7(7)
C14 N3 Gd3 108.5(6)
C14 N3 C12 110.1(11)
C15 N3 Gd3 111.2(8)
C15 N3 C12 111.4(10)
C15 N3 C14 110.0(10)
C16 N4 Gd3 114.3(8)
C16 N4 C17 108.4(10)
C16 N4 C19 111.6(10)
C17 N4 Gd3 111.1(7)
C17 N4 C19 107.1(10)
C19 N4 Gd3 104.0(7)
O9 N5 Gd2 58.7(7)
O9 N5 O10 117.1(12)
O10 N5 Gd2 58.5(7)
O11 N5 Gd2 176.1(12)
O11 N5 O9 124.7(13)
O11 N5 O10 117.9(14)
O12 N6 Gd2 55.7(6)
O12 N6 O13 114.4(11)
O13 N6 Gd2 58.9(6)
O14 N6 Gd2 175.6(9)
O14 N6 O12 122.5(12)
O14 N6 O13 123.0(12)
O15 N7 Gd1 60.8(7)
O15 N7 O16 116.3(12)
O16 N7 Gd1 55.7(6)
O17 N7 Gd1 175.9(11)
O17 N7 O15 121.7(12)
O17 N7 O16 122.0(12)
O18 N8 O19 116.5(12)
O20 N8 O18 121.7(13)
O20 N8 O19 121.8(13)
Gd1 O1 Gd3 103.9(2)
Gd2 O1 Gd1 93.2(2)
Gd2 O1 Gd3 93.5(2)
C18 O1 Gd1 130.4(7)
C18 O1 Gd2 113.8(7)
C18 O1 Gd3 114.4(6)
Gd1 O2 Gd2 92.7(2)
Gd3 O2 Gd1 107.8(3)
Gd3 O2 Gd2 94.1(2)
C8 O2 Gd1 115.4(6)
C8 O2 Gd2 111.7(6)
C8 O2 Gd3 127.4(6)
Gd2 O3 Gd1 101.6(3)
C1 O3 Gd1 119.2(6)
C1 O3 Gd2 137.2(7)
Gd2 O4 Gd3 103.1(3)
C13 O4 Gd2 134.8(7)
C13 O4 Gd3 121.7(7)
C4 O5 Gd1 124.2(8)
C10 O6 Gd1 121.8(7)
C20 O7 Gd3 125.1(7)
C11 O8 Gd3 127.3(6)
N5 O9 Gd2 96.0(8)
N5 O10 Gd2 95.7(8)
N6 O12 Gd2 99.1(7)
N6 O13 Gd2 95.4(7)
N7 O15 Gd1 93.8(7)
N7 O16 Gd1 98.2(7)
N8 O18 Gd3 98.4(8)
N8 O19 Gd3 95.0(8)
O3AA C2AA C1AA 104.9(19)
O0AA C3AA C0AA 103.7(19)

loop_
_geom_bond_atom_site_label_1
_geom_bond_atom_site_label_2
_geom_bond_distance
Gd1 Gd2 3.5338(8)
Gd1 Gd3 3.9277(7)
Gd1 N1 2.589(9)
Gd1 N2 2.688(9)
Gd1 N7 2.938(12)
Gd1 O1 2.476(7)
Gd1 O2 2.438(7)
Gd1 O3 2.325(7)
Gd1 O5 2.536(8)
Gd1 O6 2.339(7)
Gd1 O15 2.570(9)
Gd1 O16 2.453(9)
Gd2 Gd3 3.5670(8)
Gd2 N5 2.875(13)
Gd2 N6 2.935(12)
Gd2 O1 2.385(7)
Gd2 O2 2.447(6)
Gd2 O3 2.235(7)
Gd2 O4 2.247(7)
Gd2 O9 2.471(9)
Gd2 O10 2.465(9)
Gd2 O12 2.456(9)
Gd2 O13 2.524(9)
Gd3 N3 2.668(8)
Gd3 N4 2.595(10)
Gd3 O1 2.512(7)
Gd3 O2 2.425(7)
Gd3 O4 2.309(7)
Gd3 O7 2.318(7)
Gd3 O8 2.465(7)
Gd3 O18 2.539(9)
Gd3 O19 2.603(9)
C1 C2 1.498(15)
C1 O3 1.408(11)
C2 N2 1.479(14)
C3 C4 1.524(17)
C3 N2 1.462(15)
C4 O5 1.452(14)
C5 C6 1.504(16)
C5 N2 1.489(14)
C6 N1 1.478(13)
C7 C8 1.512(14)
C7 N1 1.473(13)
C8 O2 1.435(13)
C9 C10 1.497(15)
C9 N1 1.484(14)
C10 O6 1.446(13)
C11 C12 1.503(16)
C11 O8 1.442(12)
C12 N3 1.502(14)
C13 C14 1.525(16)
C13 O4 1.399(12)
C14 N3 1.480(14)
C15 C16 1.509(17)
C15 N3 1.465(16)
C16 N4 1.461(14)
C17 C18 1.484(16)
C17 N4 1.500(14)
C18 O1 1.445(13)
C19 C20 1.536(16)
C19 N4 1.502(15)
C20 O7 1.416(13)
N5 O9 1.236(14)
N5 O10 1.255(12)
N5 O11 1.233(15)
N6 O12 1.263(12)
N6 O13 1.278(14)
N6 O14 1.215(13)
N7 O15 1.262(12)
N7 O16 1.306(13)
N7 O17 1.199(13)
N8 O18 1.254(13)
N8 O19 1.264(13)
N8 O20 1.223(13)
C1AA C2AA 1.532(10)
C0AA C3AA 1.536(10)
O3AA C2AA 1.42(2)
O0AA C3AA 1.42(2)
